data_4080971
loop_
_publ_author_name
'Song, Li-Cheng'
'Gai, Bin'
'Feng, Zhan-Heng'
'Du, Zong-Qiang'
'Xie, Zhao-Jun'
'Sun, Xiao-Jing'
'Song, Hai-Bin'

_publ_section_title
;
 Synthesis, Structures, and Some Properties of Diiron Oxadiselenolate
 (ODSe) and Thiodiselenolate (TDSe) Complexes as Models for the Active
 Site of [FeFe]-Hydrogenases
;
_journal_issue 13
_journal_name_full Organometallics
_journal_page_first 3673
_journal_paper_doi 10.1021/om400309j
_journal_volume 32
_journal_year 2013
_chemical_formula_sum 'C28 H28 Fe2 N2 O6 Se2'
_chemical_formula_weight 758.14
_chemical_name_systematic
; 
 ? 
;
_space_group_IT_number 147
_symmetry_cell_setting trigonal
_symmetry_space_group_name_Hall '-P 3'
_symmetry_space_group_name_H-M 'P -3'
_atom_sites_solution_hydrogens geom
_atom_sites_solution_primary direct
_atom_sites_solution_secondary difmap
_audit_creation_method SHELXL-97
_cell_angle_alpha 90.00
_cell_angle_beta 90.00
_cell_angle_gamma 120.00
_cell_formula_units_Z 6
_cell_length_a 24.751(4)
_cell_length_b 24.751(4)
_cell_length_c 8.7198(17)
_cell_measurement_reflns_used 11133
_cell_measurement_temperature 113(2)
_cell_measurement_theta_max 27.896
_cell_measurement_theta_min 1.643
_cell_volume 4626.2(14)
_computing_cell_refinement crystalclear
_computing_data_collection crystalclear
_computing_data_reduction crystalclear
_computing_molecular_graphics 'Bruker SHELXTL'
_computing_publication_material 'Bruker SHELXTL'
_computing_structure_refinement 'SHELXL-97 (Sheldrick, 2008)'
_computing_structure_solution 'SHELXS-97 (Sheldrick, 2008)'
_diffrn_ambient_temperature 113(2)
_diffrn_measured_fraction_theta_full 0.971
_diffrn_measured_fraction_theta_max 0.971
_diffrn_measurement_device_type 'rigaku saturn'
_diffrn_measurement_method '\w scans'
_diffrn_radiation_monochromator multilayer
_diffrn_radiation_source 'rotating anode'
_diffrn_radiation_type MoK\a
_diffrn_radiation_wavelength 0.71073
_diffrn_reflns_av_R_equivalents 0.1892
_diffrn_reflns_av_sigmaI/netI 0.1257
_diffrn_reflns_limit_h_max 25
_diffrn_reflns_limit_h_min -29
_diffrn_reflns_limit_k_max 29
_diffrn_reflns_limit_k_min -29
_diffrn_reflns_limit_l_max 8
_diffrn_reflns_limit_l_min -10
_diffrn_reflns_number 28412
_diffrn_reflns_theta_full 25.01
_diffrn_reflns_theta_max 25.01
_diffrn_reflns_theta_min 1.65
_exptl_absorpt_coefficient_mu 3.343
_exptl_absorpt_correction_T_max 0.7758
_exptl_absorpt_correction_T_min 0.5845
_exptl_absorpt_correction_type multi-scan
_exptl_absorpt_process_details crystalclear
_exptl_crystal_density_diffrn 1.633
_exptl_crystal_density_method 'not measured'
_exptl_crystal_F_000 2268
_exptl_crystal_size_max 0.18
_exptl_crystal_size_mid 0.12
_exptl_crystal_size_min 0.08
_platon_squeeze_details
;
;
_refine_diff_density_max 0.984
_refine_diff_density_min -1.226
_refine_diff_density_rms 0.203
_refine_ls_extinction_method none
_refine_ls_goodness_of_fit_ref 1.034
_refine_ls_hydrogen_treatment constr
_refine_ls_matrix_type full
_refine_ls_number_parameters 367
_refine_ls_number_reflns 5294
_refine_ls_number_restraints 0
_refine_ls_restrained_S_all 1.034
_refine_ls_R_factor_all 0.0857
_refine_ls_R_factor_gt 0.0723
_refine_ls_shift/su_max 0.004
_refine_ls_shift/su_mean 0.000
_refine_ls_structure_factor_coef Fsqd
_refine_ls_weighting_details 'calc w=1/[\s^2^(Fo^2^)+(0.0961P)^2^+0.0000P] where P=(Fo^2^+2Fc^2^)/3'
_refine_ls_weighting_scheme calc
_refine_ls_wR_factor_gt 0.1859
_refine_ls_wR_factor_ref 0.1960
_reflns_number_gt 4191
_reflns_number_total 5294
_reflns_threshold_expression >2sigma(I)
_cod_data_source_file om400309j_si_003.cif
_cod_data_source_block 3
_cod_depositor_comments
;
The following automatic conversions were performed:

'_symmetry_cell_setting' value 'Trigonal' changed to 'trigonal'
according to /home/saulius/struct/CIF-dictionaries/cif_core.dic
dictionary named 'cif_core.dic' version 2.4.2 from
2011-04-26.

'_exptl_absorpt_correction_type' value 'MULTI-SCAN'
changed to 'multi-scan' according to
/home/saulius/struct/CIF-dictionaries/cif_core.dic dictionary named
'cif_core.dic' version 2.4.2 from 2011-04-26.

Automatic conversion script
Id: cif_fix_values 1891 2012-01-12 08:04:46Z andrius 
;
_cod_original_cell_volume 4626.1(13)
_cod_original_sg_symbol_H-M P-3
_cod_database_code 4080971

loop_
_symmetry_equiv_pos_as_xyz
'x, y, z'
'-y, x-y, z'
'-x+y, -x, z'
'-x, -y, -z'
'y, -x+y, -z'
'x-y, x, -z'

loop_
_atom_site_label
_atom_site_type_symbol
_atom_site_fract_x
_atom_site_fract_y
_atom_site_fract_z
_atom_site_U_iso_or_equiv
_atom_site_adp_type
_atom_site_occupancy
_atom_site_symmetry_multiplicity
_atom_site_calc_flag
_atom_site_refinement_flags
Se1 Se 0.39414(3) 1.05695(3) 0.63396(7) 0.0188(2) Uani 1 1 d .
Se2 Se 0.40373(3) 0.97279(3) 0.90845(7) 0.0203(2) Uani 1 1 d .
Fe1 Fe 0.42070(4) 1.07669(4) 0.90090(11) 0.0198(3) Uani 1 1 d .
Fe2 Fe 0.31900(4) 0.98187(4) 0.80552(10) 0.0169(3) Uani 1 1 d .
O1 O 0.5583(2) 1.1457(3) 0.9147(6) 0.0409(14) Uani 1 1 d .
O2 O 0.3873(3) 1.0628(3) 1.2275(7) 0.0518(17) Uani 1 1 d .
O3 O 0.4036(3) 1.1845(3) 0.8597(6) 0.0450(15) Uani 1 1 d .
O4 O 0.2583(3) 0.9302(3) 1.0994(6) 0.0388(13) Uani 1 1 d .
O5 O 0.2697(2) 1.0665(2) 0.7991(6) 0.0334(12) Uani 1 1 d .
O6 O 0.4919(2) 1.0277(2) 0.6590(6) 0.0269(11) Uani 1 1 d .
N1 N 0.2648(2) 0.8596(2) 0.6136(6) 0.0200(12) Uani 1 1 d .
N2 N 0.2028(2) 0.8962(2) 0.6272(6) 0.0192(12) Uani 1 1 d .
C1 C 0.5041(4) 1.1182(3) 0.9062(8) 0.0285(16) Uani 1 1 d .
C2 C 0.4001(3) 1.0683(3) 1.0997(9) 0.0282(17) Uani 1 1 d .
C3 C 0.4104(3) 1.1422(3) 0.8767(8) 0.0292(17) Uani 1 1 d .
C4 C 0.2811(3) 0.9488(3) 0.9812(8) 0.0244(16) Uani 1 1 d .
C5 C 0.2852(3) 1.0299(3) 0.7974(8) 0.0218(15) Uani 1 1 d .
C6 C 0.4492(3) 1.0281(3) 0.5505(8) 0.0256(16) Uani 1 1 d .
H6A H 0.4231 0.9853 0.5097 0.031 Uiso 1 1 calc R
H6B H 0.4731 1.0554 0.4636 0.031 Uiso 1 1 calc R
C7 C 0.4646(3) 0.9754(3) 0.7550(8) 0.0261(16) Uani 1 1 d .
H7A H 0.4983 0.9732 0.8107 0.031 Uiso 1 1 calc R
H7B H 0.4431 0.9377 0.6900 0.031 Uiso 1 1 calc R
C8 C 0.2612(3) 0.9104(3) 0.6742(7) 0.0175(13) Uani 1 1 d .
C9 C 0.2113(3) 0.8187(3) 0.5357(8) 0.0261(16) Uani 1 1 d .
H9 H 0.2034 0.7812 0.4865 0.031 Uiso 1 1 calc R
C10 C 0.1723(3) 0.8420(3) 0.5425(8) 0.0263(16) Uani 1 1 d .
H10 H 0.1320 0.8245 0.4980 0.032 Uiso 1 1 calc R
C11 C 0.3164(3) 0.8486(3) 0.6186(7) 0.0179(14) Uani 1 1 d .
C12 C 0.3245(3) 0.8204(3) 0.7468(7) 0.0185(14) Uani 1 1 d .
C13 C 0.3717(3) 0.8051(3) 0.7438(8) 0.0249(15) Uani 1 1 d .
H13 H 0.3797 0.7880 0.8328 0.030 Uiso 1 1 calc R
C14 C 0.4082(3) 0.8147(3) 0.6083(8) 0.0243(15) Uani 1 1 d .
C15 C 0.3975(3) 0.8416(3) 0.4831(8) 0.0232(15) Uani 1 1 d .
H15 H 0.4220 0.8490 0.3936 0.028 Uiso 1 1 calc R
C16 C 0.3509(3) 0.8588(3) 0.4835(7) 0.0192(14) Uani 1 1 d .
C17 C 0.3394(3) 0.8862(3) 0.3419(8) 0.0277(16) Uani 1 1 d .
H17A H 0.3768 0.9044 0.2772 0.041 Uiso 1 1 calc R
H17B H 0.3299 0.9187 0.3713 0.041 Uiso 1 1 calc R
H17C H 0.3041 0.8534 0.2850 0.041 Uiso 1 1 calc R
C18 C 0.2839(4) 0.8049(3) 0.8853(8) 0.0302(17) Uani 1 1 d .
H18A H 0.2780 0.8402 0.9103 0.045 Uiso 1 1 calc R
H18B H 0.3038 0.7964 0.9720 0.045 Uiso 1 1 calc R
H18C H 0.2434 0.7679 0.8644 0.045 Uiso 1 1 calc R
C19 C 0.4590(4) 0.7972(4) 0.6100(10) 0.042(2) Uani 1 1 d .
H19A H 0.4404 0.7524 0.5910 0.062 Uiso 1 1 calc R
H19B H 0.4797 0.8075 0.7103 0.062 Uiso 1 1 calc R
H19C H 0.4897 0.8205 0.5299 0.062 Uiso 1 1 calc R
C20 C 0.1750(3) 0.9346(3) 0.6537(7) 0.0163(13) Uani 1 1 d .
C21 C 0.1837(3) 0.9799(3) 0.5458(7) 0.0197(14) Uani 1 1 d .
C22 C 0.1579(3) 1.0168(3) 0.5751(7) 0.0200(14) Uani 1 1 d .
H22 H 0.1633 1.0478 0.5029 0.024 Uiso 1 1 calc R
C23 C 0.1237(3) 1.0094(3) 0.7090(8) 0.0213(15) Uani 1 1 d .
C24 C 0.1142(3) 0.9624(3) 0.8073(8) 0.0236(15) Uani 1 1 d .
H24 H 0.0895 0.9562 0.8961 0.028 Uiso 1 1 calc R
C25 C 0.1384(3) 0.9235(3) 0.7850(7) 0.0184(14) Uani 1 1 d .
C26 C 0.1242(3) 0.8712(3) 0.8953(9) 0.0300(17) Uani 1 1 d .
H26A H 0.1217 0.8843 0.9998 0.045 Uiso 1 1 calc R
H26B H 0.1574 0.8606 0.8901 0.045 Uiso 1 1 calc R
H26C H 0.0843 0.8345 0.8678 0.045 Uiso 1 1 calc R
C27 C 0.2225(3) 0.9895(3) 0.4038(8) 0.0288(17) Uani 1 1 d .
H27A H 0.2067 0.9497 0.3499 0.043 Uiso 1 1 calc R
H27B H 0.2661 1.0054 0.4333 0.043 Uiso 1 1 calc R
H27C H 0.2198 1.0197 0.3362 0.043 Uiso 1 1 calc R
C28 C 0.0983(3) 1.0529(3) 0.7436(9) 0.0288(17) Uani 1 1 d .
H28A H 0.0695 1.0365 0.8306 0.043 Uiso 1 1 calc R
H28B H 0.0762 1.0557 0.6534 0.043 Uiso 1 1 calc R
H28C H 0.1329 1.0945 0.7689 0.043 Uiso 1 1 calc R

loop_
_atom_site_aniso_label
_atom_site_aniso_U_11
_atom_site_aniso_U_22
_atom_site_aniso_U_33
_atom_site_aniso_U_23
_atom_site_aniso_U_13
_atom_site_aniso_U_12
Se1 0.0222(4) 0.0228(4) 0.0124(4) -0.0012(3) 0.0001(2) 0.0120(3)
Se2 0.0223(4) 0.0252(4) 0.0156(4) -0.0002(3) -0.0024(3) 0.0136(3)
Fe1 0.0233(5) 0.0223(5) 0.0135(5) -0.0049(4) -0.0032(4) 0.0112(4)
Fe2 0.0188(5) 0.0215(5) 0.0118(5) -0.0032(4) -0.0011(4) 0.0111(4)
O1 0.031(3) 0.045(3) 0.037(3) -0.014(3) -0.005(2) 0.011(3)
O2 0.061(4) 0.064(4) 0.019(3) -0.014(3) 0.000(3) 0.022(3)
O3 0.062(4) 0.040(3) 0.041(4) -0.017(3) -0.023(3) 0.032(3)
O4 0.040(3) 0.053(3) 0.020(3) 0.002(3) 0.002(2) 0.021(3)
O5 0.035(3) 0.036(3) 0.040(3) -0.015(2) -0.007(2) 0.026(3)
O6 0.027(3) 0.031(3) 0.027(3) 0.001(2) 0.003(2) 0.018(2)
N1 0.021(3) 0.016(3) 0.025(3) -0.003(2) 0.000(2) 0.010(2)
N2 0.017(3) 0.022(3) 0.020(3) 0.000(2) 0.001(2) 0.010(2)
C1 0.034(5) 0.032(4) 0.016(4) -0.006(3) -0.001(3) 0.015(4)
C2 0.030(4) 0.032(4) 0.020(4) -0.011(3) -0.005(3) 0.014(3)
C3 0.038(4) 0.032(4) 0.021(4) -0.013(3) -0.014(3) 0.020(4)
C4 0.024(4) 0.034(4) 0.012(4) -0.003(3) 0.000(3) 0.012(3)
C5 0.019(3) 0.025(4) 0.023(4) -0.004(3) -0.001(3) 0.013(3)
C6 0.021(4) 0.029(4) 0.021(4) -0.002(3) 0.004(3) 0.007(3)
C7 0.026(4) 0.031(4) 0.021(4) -0.007(3) -0.002(3) 0.014(3)
C8 0.021(3) 0.025(3) 0.010(3) 0.006(3) 0.002(3) 0.014(3)
C9 0.030(4) 0.016(3) 0.028(4) -0.007(3) -0.010(3) 0.008(3)
C10 0.021(4) 0.024(4) 0.032(4) -0.013(3) -0.011(3) 0.009(3)
C11 0.022(3) 0.021(3) 0.016(3) -0.003(3) 0.000(3) 0.015(3)
C12 0.024(3) 0.019(3) 0.011(3) -0.002(3) -0.004(3) 0.011(3)
C13 0.026(4) 0.025(4) 0.023(4) 0.002(3) -0.006(3) 0.012(3)
C14 0.025(4) 0.022(4) 0.031(4) -0.006(3) -0.005(3) 0.017(3)
C15 0.024(4) 0.025(4) 0.020(4) -0.004(3) 0.006(3) 0.012(3)
C16 0.023(3) 0.017(3) 0.013(3) -0.003(3) -0.013(3) 0.006(3)
C17 0.030(4) 0.030(4) 0.021(4) -0.001(3) -0.006(3) 0.013(3)
C18 0.043(4) 0.030(4) 0.018(4) 0.005(3) 0.009(3) 0.019(4)
C19 0.043(5) 0.051(5) 0.044(5) -0.005(4) 0.001(4) 0.033(4)
C20 0.013(3) 0.021(3) 0.017(3) -0.001(3) -0.003(2) 0.010(3)
C21 0.021(3) 0.025(4) 0.015(3) 0.000(3) 0.002(3) 0.012(3)
C22 0.017(3) 0.020(3) 0.017(4) 0.000(3) -0.006(3) 0.006(3)
C23 0.017(3) 0.021(3) 0.022(4) -0.005(3) -0.003(3) 0.007(3)
C24 0.019(3) 0.035(4) 0.013(3) -0.001(3) -0.001(3) 0.011(3)
C25 0.017(3) 0.020(3) 0.016(3) 0.003(3) 0.001(3) 0.007(3)
C26 0.022(4) 0.030(4) 0.032(4) 0.010(3) 0.004(3) 0.008(3)
C27 0.033(4) 0.033(4) 0.025(4) 0.006(3) 0.007(3) 0.020(4)
C28 0.031(4) 0.031(4) 0.031(4) -0.001(3) -0.001(3) 0.021(3)

loop_
_atom_type_symbol
_atom_type_description
_atom_type_scat_dispersion_real
_atom_type_scat_dispersion_imag
_atom_type_scat_source
C C 0.0033 0.0016 'International Tables Vol C Tables 4.2.6.8 and 6.1.1.4'
H H 0.0000 0.0000 'International Tables Vol C Tables 4.2.6.8 and 6.1.1.4'
N N 0.0061 0.0033 'International Tables Vol C Tables 4.2.6.8 and 6.1.1.4'
O O 0.0106 0.0060 'International Tables Vol C Tables 4.2.6.8 and 6.1.1.4'
Fe Fe 0.3463 0.8444 'International Tables Vol C Tables 4.2.6.8 and 6.1.1.4'
Se Se -0.0929 2.2259 'International Tables Vol C Tables 4.2.6.8 and 6.1.1.4'

loop_
_geom_angle_atom_site_label_1
_geom_angle_atom_site_label_2
_geom_angle_atom_site_label_3
_geom_angle
C6 Se1 Fe2 111.2(2)
C6 Se1 Fe1 105.3(2)
Fe2 Se1 Fe1 65.06(4)
C7 Se2 Fe1 102.9(2)
C7 Se2 Fe2 115.4(2)
Fe1 Se2 Fe2 65.13(3)
C3 Fe1 C2 93.3(3)
C3 Fe1 C1 97.5(3)
C2 Fe1 C1 102.8(3)
C3 Fe1 Se2 163.2(2)
C2 Fe1 Se2 87.8(2)
C1 Fe1 Se2 98.5(2)
C3 Fe1 Se1 85.5(2)
C2 Fe1 Se1 151.9(2)
C1 Fe1 Se1 105.2(2)
Se2 Fe1 Se1 85.69(4)
C3 Fe1 Fe2 105.8(2)
C2 Fe1 Fe2 96.6(2)
C1 Fe1 Fe2 148.6(2)
Se2 Fe1 Fe2 57.48(3)
Se1 Fe1 Fe2 57.18(3)
C5 Fe2 C4 91.5(3)
C5 Fe2 C8 101.8(3)
C4 Fe2 C8 96.2(3)
C5 Fe2 Se1 84.1(2)
C4 Fe2 Se1 158.4(2)
C8 Fe2 Se1 105.41(18)
C5 Fe2 Se2 144.2(2)
C4 Fe2 Se2 85.3(2)
C8 Fe2 Se2 113.97(18)
Se1 Fe2 Se2 85.98(4)
C5 Fe2 Fe1 88.6(2)
C4 Fe2 Fe1 101.1(2)
C8 Fe2 Fe1 159.60(18)
Se1 Fe2 Fe1 57.76(3)
Se2 Fe2 Fe1 57.39(3)
C7 O6 C6 112.7(5)
C9 N1 C8 112.1(5)
C9 N1 C11 119.6(5)
C8 N1 C11 128.2(5)
C8 N2 C10 113.8(5)
C8 N2 C20 124.9(5)
C10 N2 C20 121.2(5)
O1 C1 Fe1 177.7(6)
O2 C2 Fe1 179.4(7)
O3 C3 Fe1 179.4(7)
O4 C4 Fe2 176.5(7)
O5 C5 Fe2 172.0(6)
O6 C6 Se1 114.1(4)
O6 C6 H6A 108.7
Se1 C6 H6A 108.7
O6 C6 H6B 108.7
Se1 C6 H6B 108.7
H6A C6 H6B 107.6
O6 C7 Se2 116.2(5)
O6 C7 H7A 108.2
Se2 C7 H7A 108.2
O6 C7 H7B 108.2
Se2 C7 H7B 108.2
H7A C7 H7B 107.4
N2 C8 N1 100.8(5)
N2 C8 Fe2 126.7(5)
N1 C8 Fe2 132.3(4)
C10 C9 N1 107.1(6)
C10 C9 H9 126.5
N1 C9 H9 126.5
C9 C10 N2 106.2(6)
C9 C10 H10 126.9
N2 C10 H10 126.9
C12 C11 C16 122.8(6)
C12 C11 N1 119.2(6)
C16 C11 N1 117.4(6)
C11 C12 C13 118.3(6)
C11 C12 C18 122.2(6)
C13 C12 C18 119.5(6)
C12 C13 C14 120.9(6)
C12 C13 H13 119.6
C14 C13 H13 119.6
C15 C14 C13 118.6(6)
C15 C14 C19 122.3(7)
C13 C14 C19 119.1(6)
C14 C15 C16 121.9(6)
C14 C15 H15 119.0
C16 C15 H15 119.0
C11 C16 C15 117.5(6)
C11 C16 C17 122.5(6)
C15 C16 C17 120.0(6)
C16 C17 H17A 109.5
C16 C17 H17B 109.5
H17A C17 H17B 109.5
C16 C17 H17C 109.5
H17A C17 H17C 109.5
H17B C17 H17C 109.5
C12 C18 H18A 109.5
C12 C18 H18B 109.5
H18A C18 H18B 109.5
C12 C18 H18C 109.5
H18A C18 H18C 109.5
H18B C18 H18C 109.5
C14 C19 H19A 109.5
C14 C19 H19B 109.5
H19A C19 H19B 109.5
C14 C19 H19C 109.5
H19A C19 H19C 109.5
H19B C19 H19C 109.5
C21 C20 C25 122.3(6)
C21 C20 N2 119.2(6)
C25 C20 N2 118.4(6)
C22 C21 C20 118.2(6)
C22 C21 C27 121.2(6)
C20 C21 C27 120.6(6)
C21 C22 C23 121.4(6)
C21 C22 H22 119.3
C23 C22 H22 119.3
C24 C23 C22 118.0(6)
C24 C23 C28 121.4(6)
C22 C23 C28 120.6(6)
C23 C24 C25 123.8(6)
C23 C24 H24 118.1
C25 C24 H24 118.1
C24 C25 C20 116.3(6)
C24 C25 C26 120.9(6)
C20 C25 C26 122.8(6)
C25 C26 H26A 109.5
C25 C26 H26B 109.5
H26A C26 H26B 109.5
C25 C26 H26C 109.5
H26A C26 H26C 109.5
H26B C26 H26C 109.5
C21 C27 H27A 109.5
C21 C27 H27B 109.5
H27A C27 H27B 109.5
C21 C27 H27C 109.5
H27A C27 H27C 109.5
H27B C27 H27C 109.5
C23 C28 H28A 109.5
C23 C28 H28B 109.5
H28A C28 H28B 109.5
C23 C28 H28C 109.5
H28A C28 H28C 109.5
H28B C28 H28C 109.5

loop_
_geom_bond_atom_site_label_1
_geom_bond_atom_site_label_2
_geom_bond_distance
Se1 C6 1.968(7)
Se1 Fe2 2.3861(11)
Se1 Fe1 2.4016(12)
Se2 C7 1.991(7)
Se2 Fe1 2.3905(12)
Se2 Fe2 2.3926(11)
Fe1 C3 1.776(7)
Fe1 C2 1.789(8)
Fe1 C1 1.789(8)
Fe1 Fe2 2.5745(13)
Fe2 C5 1.766(7)
Fe2 C4 1.769(7)
Fe2 C8 1.989(7)
O1 C1 1.163(8)
O2 C2 1.148(9)
O3 C3 1.150(8)
O4 C4 1.154(8)
O5 C5 1.145(8)
O6 C7 1.400(8)
O6 C6 1.423(8)
N1 C9 1.377(8)
N1 C8 1.405(8)
N1 C11 1.435(8)
N2 C8 1.369(8)
N2 C10 1.379(8)
N2 C20 1.445(8)
C6 H6A 0.9900
C6 H6B 0.9900
C7 H7A 0.9900
C7 H7B 0.9900
C9 C10 1.350(10)
C9 H9 0.9500
C10 H10 0.9500
C11 C12 1.385(9)
C11 C16 1.401(9)
C12 C13 1.395(9)
C12 C18 1.493(9)
C13 C14 1.433(10)
C13 H13 0.9500
C14 C15 1.372(10)
C14 C19 1.523(9)
C15 C16 1.414(9)
C15 H15 0.9500
C16 C17 1.502(9)
C17 H17A 0.9800
C17 H17B 0.9800
C17 H17C 0.9800
C18 H18A 0.9800
C18 H18B 0.9800
C18 H18C 0.9800
C19 H19A 0.9800
C19 H19B 0.9800
C19 H19C 0.9800
C20 C21 1.395(9)
C20 C25 1.399(9)
C21 C22 1.374(9)
C21 C27 1.511(9)
C22 C23 1.400(9)
C22 H22 0.9500
C23 C24 1.367(10)
C23 C28 1.523(9)
C24 C25 1.379(9)
C24 H24 0.9500
C25 C26 1.507(9)
C26 H26A 0.9800
C26 H26B 0.9800
C26 H26C 0.9800
C27 H27A 0.9800
C27 H27B 0.9800
C27 H27C 0.9800
C28 H28A 0.9800
C28 H28B 0.9800
C28 H28C 0.9800

loop_
_geom_torsion_atom_site_label_1
_geom_torsion_atom_site_label_2
_geom_torsion_atom_site_label_3
_geom_torsion_atom_site_label_4
_geom_torsion
C7 Se2 Fe1 C3 117.2(9)
Fe2 Se2 Fe1 C3 4.9(8)
C7 Se2 Fe1 C2 -148.4(3)
Fe2 Se2 Fe1 C2 99.3(2)
C7 Se2 Fe1 C1 -45.8(3)
Fe2 Se2 Fe1 C1 -158.1(2)
C7 Se2 Fe1 Se1 58.9(2)
Fe2 Se2 Fe1 Se1 -53.38(3)
C7 Se2 Fe1 Fe2 112.3(2)
C6 Se1 Fe1 C3 141.3(3)
Fe2 Se1 Fe1 C3 -112.1(3)
C6 Se1 Fe1 C2 -130.1(6)
Fe2 Se1 Fe1 C2 -23.5(5)
C6 Se1 Fe1 C1 44.7(3)
Fe2 Se1 Fe1 C1 151.3(2)
C6 Se1 Fe1 Se2 -53.0(2)
Fe2 Se1 Fe1 Se2 53.63(3)
C6 Se1 Fe1 Fe2 -106.6(2)
C6 Se1 Fe2 C5 -170.4(3)
Fe1 Se1 Fe2 C5 92.0(2)
C6 Se1 Fe2 C4 110.6(7)
Fe1 Se1 Fe2 C4 13.0(6)
C6 Se1 Fe2 C8 -69.7(3)
Fe1 Se1 Fe2 C8 -167.31(18)
C6 Se1 Fe2 Se2 44.0(2)
Fe1 Se1 Fe2 Se2 -53.53(3)
C6 Se1 Fe2 Fe1 97.6(2)
C7 Se2 Fe2 C5 -113.3(5)
Fe1 Se2 Fe2 C5 -20.3(4)
C7 Se2 Fe2 C4 160.7(3)
Fe1 Se2 Fe2 C4 -106.3(2)
C7 Se2 Fe2 C8 66.0(3)
Fe1 Se2 Fe2 C8 158.9(2)
C7 Se2 Fe2 Se1 -39.1(2)
Fe1 Se2 Fe2 Se1 53.85(4)
C7 Se2 Fe2 Fe1 -93.0(2)
C3 Fe1 Fe2 C5 -10.2(3)
C2 Fe1 Fe2 C5 85.2(3)
C1 Fe1 Fe2 C5 -146.7(5)
Se2 Fe1 Fe2 C5 168.3(2)
Se1 Fe1 Fe2 C5 -83.9(2)
C3 Fe1 Fe2 C4 -101.5(3)
C2 Fe1 Fe2 C4 -6.1(3)
C1 Fe1 Fe2 C4 122.1(5)
Se2 Fe1 Fe2 C4 77.1(2)
Se1 Fe1 Fe2 C4 -175.2(2)
C3 Fe1 Fe2 C8 111.1(6)
C2 Fe1 Fe2 C8 -153.5(6)
C1 Fe1 Fe2 C8 -25.3(7)
Se2 Fe1 Fe2 C8 -70.4(5)
Se1 Fe1 Fe2 C8 37.4(5)
C3 Fe1 Fe2 Se1 73.7(3)
C2 Fe1 Fe2 Se1 169.1(2)
C1 Fe1 Fe2 Se1 -62.7(5)
Se2 Fe1 Fe2 Se1 -107.76(4)
C3 Fe1 Fe2 Se2 -178.5(3)
C2 Fe1 Fe2 Se2 -83.1(2)
C1 Fe1 Fe2 Se2 45.0(5)
Se1 Fe1 Fe2 Se2 107.76(4)
C3 Fe1 C1 O1 77(18)
C2 Fe1 C1 O1 -18(18)
Se2 Fe1 C1 O1 -108(18)
Se1 Fe1 C1 O1 164(18)
Fe2 Fe1 C1 O1 -145(18)
C3 Fe1 C2 O2 -144(100)
C1 Fe1 C2 O2 -46(100)
Se2 Fe1 C2 O2 53(100)
Se1 Fe1 C2 O2 129(100)
Fe2 Fe1 C2 O2 110(100)
C2 Fe1 C3 O3 -153(100)
C1 Fe1 C3 O3 103(72)
Se2 Fe1 C3 O3 -60(72)
Se1 Fe1 C3 O3 -1(72)
Fe2 Fe1 C3 O3 -55(72)
C5 Fe2 C4 O4 -67(11)
C8 Fe2 C4 O4 -169(11)
Se1 Fe2 C4 O4 11(11)
Se2 Fe2 C4 O4 77(11)
Fe1 Fe2 C4 O4 22(11)
C4 Fe2 C5 O5 98(5)
C8 Fe2 C5 O5 -165(5)
Se1 Fe2 C5 O5 -61(5)
Se2 Fe2 C5 O5 14(5)
Fe1 Fe2 C5 O5 -3(5)
C7 O6 C6 Se1 80.0(6)
Fe2 Se1 C6 O6 -71.0(5)
Fe1 Se1 C6 O6 -2.3(5)
C6 O6 C7 Se2 -70.5(6)
Fe1 Se2 C7 O6 -12.8(5)
Fe2 Se2 C7 O6 55.5(5)
C10 N2 C8 N1 -0.8(7)
C20 N2 C8 N1 -177.6(6)
C10 N2 C8 Fe2 -177.1(5)
C20 N2 C8 Fe2 6.1(9)
C9 N1 C8 N2 0.2(7)
C11 N1 C8 N2 177.2(6)
C9 N1 C8 Fe2 176.1(5)
C11 N1 C8 Fe2 -6.9(10)
C5 Fe2 C8 N2 -15.2(6)
C4 Fe2 C8 N2 77.6(6)
Se1 Fe2 C8 N2 -102.3(5)
Se2 Fe2 C8 N2 165.2(5)
Fe1 Fe2 C8 N2 -134.5(5)
C5 Fe2 C8 N1 169.7(6)
C4 Fe2 C8 N1 -97.5(6)
Se1 Fe2 C8 N1 82.6(6)
Se2 Fe2 C8 N1 -9.8(7)
Fe1 Fe2 C8 N1 50.4(9)
C8 N1 C9 C10 0.6(8)
C11 N1 C9 C10 -176.7(6)
N1 C9 C10 N2 -1.0(8)
C8 N2 C10 C9 1.2(8)
C20 N2 C10 C9 178.1(6)
C9 N1 C11 C12 -98.7(8)
C8 N1 C11 C12 84.5(8)
C9 N1 C11 C16 72.3(8)
C8 N1 C11 C16 -104.5(8)
C16 C11 C12 C13 4.0(10)
N1 C11 C12 C13 174.5(6)
C16 C11 C12 C18 -174.8(6)
N1 C11 C12 C18 -4.3(9)
C11 C12 C13 C14 -3.8(10)
C18 C12 C13 C14 175.0(6)
C12 C13 C14 C15 2.5(10)
C12 C13 C14 C19 -179.9(6)
C13 C14 C15 C16 -1.2(10)
C19 C14 C15 C16 -178.8(6)
C12 C11 C16 C15 -2.7(9)
N1 C11 C16 C15 -173.4(5)
C12 C11 C16 C17 176.5(6)
N1 C11 C16 C17 5.9(9)
C14 C15 C16 C11 1.3(9)
C14 C15 C16 C17 -178.0(6)
C8 N2 C20 C21 89.8(8)
C10 N2 C20 C21 -86.7(8)
C8 N2 C20 C25 -92.4(8)
C10 N2 C20 C25 91.1(8)
C25 C20 C21 C22 3.5(9)
N2 C20 C21 C22 -178.8(6)
C25 C20 C21 C27 -178.7(6)
N2 C20 C21 C27 -0.9(9)
C20 C21 C22 C23 0.0(9)
C27 C21 C22 C23 -177.8(6)
C21 C22 C23 C24 -2.9(10)
C21 C22 C23 C28 176.7(6)
C22 C23 C24 C25 2.6(10)
C28 C23 C24 C25 -177.0(6)
C23 C24 C25 C20 0.6(10)
C23 C24 C25 C26 -177.8(6)
C21 C20 C25 C24 -3.8(9)
N2 C20 C25 C24 178.5(6)
C21 C20 C25 C26 174.6(6)
N2 C20 C25 C26 -3.1(9)

loop_
_platon_squeeze_void_nr
_platon_squeeze_void_average_x
_platon_squeeze_void_average_y
_platon_squeeze_void_average_z
_platon_squeeze_void_volume
_platon_squeeze_void_count_electrons
_platon_squeeze_void_content
1 0.333 0.667 0.158 179 65 ' '
2 0.667 0.333 -0.163 179 65 ' '
